data_7124583
loop_
_publ_author_name
'Deardorff, Cassie L.'
'Eric Sikma, R.'
'Rhodes, Christopher P.'
'Hudnall, Todd W.'

_publ_section_title
;
 Carbene-derived \a-acyl formamidinium cations: organic molecules with
 readily tunable multiple redox processes.
;
_journal_issue 58
_journal_name_full 'Chemical communications (Cambridge, England)'
_journal_page_first 9024
_journal_page_last 9027
_journal_paper_doi 10.1039/c5cc06322a
_journal_volume 52
_journal_year 2016
_chemical_formula_moiety {(C24H30N2O1)-(COC6H5)}Cl1
_chemical_formula_sum 'C31 H35 Cl N2 O2'
_chemical_formula_weight 503.06
_chemical_name_common 'MAAC-COPh-Cl Cation'
_chemical_properties_physical Hygroscopic
_space_group_crystal_system monoclinic
_space_group_IT_number 14
_space_group_name_Hall '-P 2ybc'
_space_group_name_H-M_alt 'P 1 21/c 1'
_atom_sites_solution_hydrogens geom
_audit_creation_method SHELXL-2014/7
_audit_update_record
;
2014-09-18 deposited with the CCDC.
2015-09-21 downloaded from the CCDC.
;
_cell_angle_alpha 90
_cell_angle_beta 105.179(7)
_cell_angle_gamma 90
_cell_formula_units_Z 4
_cell_length_a 10.4748(10)
_cell_length_b 17.8218(17)
_cell_length_c 15.4388(14)
_cell_measurement_temperature 223(2)
_cell_volume 2781.6(5)
_computing_cell_refinement 'CrystalClear (Rigaku Inc., 2008)'
_computing_data_collection 'CrystalClear (Rigaku Inc., 2008)'
_computing_data_reduction 'CrystalClear (Rigaku Inc., 2008)'
_computing_structure_refinement 'SHELXL-2014/7 (Sheldrick, 2014)'
_diffrn_ambient_temperature 223(2)
_diffrn_measured_fraction_theta_full 0.998
_diffrn_measured_fraction_theta_max 0.998
_diffrn_measurement_device_type 'CCD area detector'
_diffrn_measurement_method 'phi and omega scans'
_diffrn_radiation_type MoK\a
_diffrn_radiation_wavelength 0.71075
_diffrn_reflns_av_R_equivalents 0.0983
_diffrn_reflns_av_unetI/netI 0.0722
_diffrn_reflns_Laue_measured_fraction_full 0.998
_diffrn_reflns_Laue_measured_fraction_max 0.998
_diffrn_reflns_limit_h_max 11
_diffrn_reflns_limit_h_min -11
_diffrn_reflns_limit_k_max 20
_diffrn_reflns_limit_k_min -20
_diffrn_reflns_limit_l_max 17
_diffrn_reflns_limit_l_min -17
_diffrn_reflns_number 21407
_diffrn_reflns_point_group_measured_fraction_full 0.998
_diffrn_reflns_point_group_measured_fraction_max 0.998
_diffrn_reflns_theta_full 23.997
_diffrn_reflns_theta_max 23.997
_diffrn_reflns_theta_min 3.047
_exptl_absorpt_coefficient_mu 0.167
_exptl_absorpt_correction_type none
_exptl_crystal_colour colorless
_exptl_crystal_density_diffrn 1.201
_exptl_crystal_description block
_exptl_crystal_F_000 1072
_exptl_crystal_recrystallization_method 'Re-crystallisation from solvent: hexanes and dichloromethane'
_exptl_crystal_size_max 0.48
_exptl_crystal_size_mid 0.12
_exptl_crystal_size_min 0.12
_refine_diff_density_max 0.204
_refine_diff_density_min -0.229
_refine_diff_density_rms 0.044
_refine_ls_extinction_method none
_refine_ls_goodness_of_fit_ref 1.008
_refine_ls_hydrogen_treatment constr
_refine_ls_matrix_type full
_refine_ls_number_parameters 333
_refine_ls_number_reflns 4354
_refine_ls_number_restraints 0
_refine_ls_restrained_S_all 1.008
_refine_ls_R_factor_all 0.1093
_refine_ls_R_factor_gt 0.0570
_refine_ls_shift/su_max 0.065
_refine_ls_shift/su_mean 0.001
_refine_ls_structure_factor_coef Fsqd
_refine_ls_weighting_details 'w=1/[\s^2^(Fo^2^)+(0.0120P)^2^+2.7396P] where P=(Fo^2^+2Fc^2^)/3'
_refine_ls_weighting_scheme calc
_refine_ls_wR_factor_gt 0.0931
_refine_ls_wR_factor_ref 0.1093
_reflns_Friedel_coverage 0.000
_reflns_number_gt 2670
_reflns_number_total 4354
_reflns_threshold_expression 'I > 2\s(I)'
_cod_data_source_file c5cc06322a2.cif
_cod_data_source_block 2b
_cod_original_sg_symbol_H-M 'P 21/c'
_cod_database_code 7124583
_shelx_shelxl_version_number 2014/7
_shelx_space_group_comment
;
The symmetry employed for this shelxl refinement is uniquely defined
by the following loop, which should always be used as a source of
symmetry information in preference to the above space-group names.
They are only intended as comments.
;
_exptl_absorpt_special_details none

loop_
_space_group_symop_operation_xyz
'x, y, z'
'-x, y+1/2, -z+1/2'
'-x, -y, -z'
'x, -y-1/2, z-1/2'

loop_
_atom_site_label
_atom_site_type_symbol
_atom_site_fract_x
_atom_site_fract_y
_atom_site_fract_z
_atom_site_U_iso_or_equiv
_atom_site_adp_type
_atom_site_occupancy
_atom_site_site_symmetry_order
_atom_site_calc_flag
_atom_site_refinement_flags_posn
_atom_site_refinement_flags_adp
Cl1 Cl 0.79466(9) 0.11120(5) 0.02280(6) 0.0586(3) Uani 1 1 d . .
O1 O 1.0384(2) 0.24714(13) -0.10200(15) 0.0482(6) Uani 1 1 d . .
N1 N 1.2172(2) 0.11415(13) 0.10440(15) 0.0289(6) Uani 1 1 d . .
C1 C 1.2317(3) 0.18704(17) 0.10902(19) 0.0289(7) Uani 1 1 d . .
N2 N 1.1709(2) 0.23225(13) 0.03964(16) 0.0315(6) Uani 1 1 d . .
C2 C 1.3106(3) 0.22394(16) 0.1975(2) 0.0320(8) Uani 1 1 d . .
O3 O 1.2463(2) 0.24766(13) 0.24636(15) 0.0465(6) Uani 1 1 d . .
C3 C 1.1271(3) 0.07830(16) 0.02467(19) 0.0347(8) Uani 1 1 d . .
H3A H 1.0388 0.0757 0.0333 0.042 Uiso 1 1 calc R U
H3B H 1.1567 0.0274 0.0190 0.042 Uiso 1 1 calc R U
C4 C 1.1222(3) 0.12111(17) -0.0615(2) 0.0344(8) Uani 1 1 d . .
C5 C 1.1004(3) 0.20361(18) -0.0474(2) 0.0345(8) Uani 1 1 d . .
C6 C 1.2536(3) 0.11369(19) -0.0893(2) 0.0487(9) Uani 1 1 d . .
H6A H 1.3242 0.1357 -0.0439 0.073 Uiso 1 1 calc R U
H6B H 1.2455 0.1391 -0.1453 0.073 Uiso 1 1 calc R U
H6C H 1.2724 0.0616 -0.0959 0.073 Uiso 1 1 calc R U
C7 C 1.0080(3) 0.08979(19) -0.1360(2) 0.0492(9) Uani 1 1 d . .
H7A H 0.9264 0.0959 -0.1195 0.074 Uiso 1 1 calc R U
H7B H 1.0228 0.0375 -0.1445 0.074 Uiso 1 1 calc R U
H7C H 1.0030 0.1164 -0.1909 0.074 Uiso 1 1 calc R U
C11 C 1.2632(3) 0.06542(16) 0.1832(2) 0.0328(8) Uani 1 1 d . .
C12 C 1.3701(3) 0.01767(17) 0.1878(2) 0.0398(8) Uani 1 1 d . .
C13 C 1.4032(3) -0.03169(18) 0.2602(2) 0.0500(10) Uani 1 1 d . .
H13A H 1.4761 -0.0629 0.2662 0.060 Uiso 1 1 calc R U
C14 C 1.3315(4) -0.03585(19) 0.3236(2) 0.0477(10) Uani 1 1 d . .
C15 C 1.2249(3) 0.01216(18) 0.3153(2) 0.0423(9) Uani 1 1 d . .
H15A H 1.1774 0.0101 0.3584 0.051 Uiso 1 1 calc R U
C16 C 1.1860(3) 0.06324(17) 0.2453(2) 0.0349(8) Uani 1 1 d . .
C17 C 1.4478(3) 0.01419(19) 0.1180(2) 0.0537(10) Uani 1 1 d . .
H17A H 1.5390 0.0255 0.1456 0.081 Uiso 1 1 calc R U
H17B H 1.4127 0.0501 0.0715 0.081 Uiso 1 1 calc R U
H17C H 1.4410 -0.0353 0.0926 0.081 Uiso 1 1 calc R U
C18 C 1.3667(4) -0.0925(2) 0.3993(3) 0.0746(13) Uani 1 1 d . .
H18A H 1.4069 -0.1356 0.3801 0.112 Uiso 1 1 calc R U
H18B H 1.2879 -0.1075 0.4154 0.112 Uiso 1 1 calc R U
H18C H 1.4275 -0.0702 0.4503 0.112 Uiso 1 1 calc R U
C19 C 1.0633(3) 0.10982(18) 0.2381(2) 0.0433(9) Uani 1 1 d . .
H19A H 1.0046 0.0837 0.2661 0.065 Uiso 1 1 calc R U
H19B H 1.0197 0.1183 0.1760 0.065 Uiso 1 1 calc R U
H19C H 1.0876 0.1571 0.2675 0.065 Uiso 1 1 calc R U
C21 C 1.1741(3) 0.31362(16) 0.0534(2) 0.0341(8) Uani 1 1 d . .
C22 C 1.2660(3) 0.35602(17) 0.0230(2) 0.0334(8) Uani 1 1 d . .
C23 C 1.2739(3) 0.43214(18) 0.0438(2) 0.0430(9) Uani 1 1 d . .
H23A H 1.3359 0.4613 0.0257 0.052 Uiso 1 1 calc R U
C24 C 1.1928(4) 0.46634(19) 0.0904(2) 0.0534(10) Uani 1 1 d . .
C25 C 1.0973(4) 0.42224(19) 0.1133(2) 0.0539(10) Uani 1 1 d . .
H25A H 1.0396 0.4448 0.1421 0.065 Uiso 1 1 calc R U
C26 C 1.0839(3) 0.34551(18) 0.0950(2) 0.0417(9) Uani 1 1 d . .
C27 C 1.3499(3) 0.32227(18) -0.0333(2) 0.0430(9) Uani 1 1 d . .
H27A H 1.3965 0.3615 -0.0548 0.064 Uiso 1 1 calc R U
H27B H 1.2941 0.2960 -0.0834 0.064 Uiso 1 1 calc R U
H27C H 1.4125 0.2879 0.0026 0.064 Uiso 1 1 calc R U
C28 C 1.2082(5) 0.5490(2) 0.1155(3) 0.0861(15) Uani 1 1 d . .
H28A H 1.2240 0.5542 0.1793 0.129 Uiso 1 1 calc R U
H28B H 1.1289 0.5754 0.0860 0.129 Uiso 1 1 calc R U
H28C H 1.2816 0.5696 0.0969 0.129 Uiso 1 1 calc R U
C29 C 0.9746(3) 0.3011(2) 0.1174(3) 0.0571(10) Uani 1 1 d . .
H29A H 0.9052 0.3345 0.1228 0.086 Uiso 1 1 calc R U
H29B H 1.0086 0.2751 0.1731 0.086 Uiso 1 1 calc R U
H29C H 0.9402 0.2654 0.0705 0.086 Uiso 1 1 calc R U
C31 C 1.4560(3) 0.22890(17) 0.2175(2) 0.0332(8) Uani 1 1 d . .
C32 C 1.5271(3) 0.20143(17) 0.1597(2) 0.0392(8) Uani 1 1 d . .
H32A H 1.4824 0.1801 0.1053 0.047 Uiso 1 1 calc R U
C33 C 1.6638(3) 0.2057(2) 0.1828(2) 0.0516(10) Uani 1 1 d . .
H33A H 1.7110 0.1869 0.1442 0.062 Uiso 1 1 calc R U
C34 C 1.7293(3) 0.2380(2) 0.2630(3) 0.0568(11) Uani 1 1 d . .
H34A H 1.8211 0.2406 0.2788 0.068 Uiso 1 1 calc R U
C35 C 1.6599(4) 0.2666(2) 0.3208(2) 0.0546(10) Uani 1 1 d . .
H35A H 1.7051 0.2889 0.3745 0.066 Uiso 1 1 calc R U
C36 C 1.5242(3) 0.26217(18) 0.2985(2) 0.0438(9) Uani 1 1 d . .
H36A H 1.4777 0.2813 0.3373 0.053 Uiso 1 1 calc R U

loop_
_atom_site_aniso_label
_atom_site_aniso_U_11
_atom_site_aniso_U_22
_atom_site_aniso_U_33
_atom_site_aniso_U_23
_atom_site_aniso_U_13
_atom_site_aniso_U_12
Cl1 0.0560(6) 0.0602(6) 0.0565(6) -0.0107(5) 0.0090(5) 0.0076(5)
O1 0.0466(15) 0.0468(15) 0.0417(14) 0.0039(12) -0.0054(12) -0.0003(12)
N1 0.0274(14) 0.0294(15) 0.0288(15) -0.0032(12) 0.0055(12) -0.0011(12)
C1 0.0229(17) 0.0331(19) 0.0313(18) -0.0025(15) 0.0079(15) 0.0030(14)
N2 0.0299(15) 0.0332(15) 0.0298(15) -0.0023(13) 0.0051(12) 0.0008(12)
C2 0.033(2) 0.0269(18) 0.0337(18) -0.0011(15) 0.0050(16) 0.0015(14)
O3 0.0427(15) 0.0529(15) 0.0453(14) -0.0146(12) 0.0141(12) -0.0001(12)
C3 0.035(2) 0.0307(18) 0.0346(19) -0.0041(15) 0.0032(15) -0.0050(14)
C4 0.0352(19) 0.0320(19) 0.0344(19) -0.0053(15) 0.0065(16) -0.0042(15)
C5 0.0279(19) 0.042(2) 0.032(2) 0.0002(17) 0.0059(16) -0.0046(16)
C6 0.052(2) 0.053(2) 0.046(2) -0.0052(18) 0.0208(19) -0.0023(18)
C7 0.056(2) 0.047(2) 0.040(2) -0.0049(17) 0.0057(18) -0.0118(18)
C11 0.0332(19) 0.0269(18) 0.0337(18) 0.0004(15) 0.0008(16) -0.0021(15)
C12 0.034(2) 0.032(2) 0.048(2) -0.0062(17) 0.0003(17) -0.0007(16)
C13 0.040(2) 0.035(2) 0.066(3) 0.001(2) -0.004(2) 0.0063(17)
C14 0.042(2) 0.037(2) 0.051(2) 0.0083(18) -0.0113(19) -0.0055(17)
C15 0.042(2) 0.044(2) 0.035(2) 0.0061(17) 0.0002(16) -0.0145(17)
C16 0.035(2) 0.0321(19) 0.0340(19) -0.0021(16) 0.0033(16) -0.0059(15)
C17 0.043(2) 0.049(2) 0.070(3) -0.007(2) 0.016(2) 0.0103(18)
C18 0.070(3) 0.058(3) 0.080(3) 0.029(2) -0.009(2) -0.004(2)
C19 0.041(2) 0.048(2) 0.043(2) 0.0002(17) 0.0131(17) -0.0006(17)
C21 0.038(2) 0.0264(18) 0.0366(19) -0.0013(15) 0.0072(16) 0.0021(15)
C22 0.035(2) 0.0311(19) 0.0315(18) -0.0014(15) 0.0033(16) -0.0007(15)
C23 0.045(2) 0.036(2) 0.049(2) -0.0033(17) 0.0150(18) -0.0082(17)
C24 0.064(3) 0.036(2) 0.062(3) -0.0058(19) 0.019(2) 0.0042(19)
C25 0.062(3) 0.037(2) 0.068(3) -0.0055(19) 0.028(2) 0.0121(19)
C26 0.038(2) 0.037(2) 0.051(2) -0.0013(17) 0.0132(18) 0.0064(16)
C27 0.048(2) 0.040(2) 0.042(2) -0.0041(17) 0.0132(18) -0.0085(17)
C28 0.116(4) 0.038(2) 0.118(4) -0.020(2) 0.055(3) 0.001(2)
C29 0.046(2) 0.052(2) 0.081(3) 0.005(2) 0.031(2) 0.0067(18)
C31 0.0315(19) 0.0331(19) 0.0323(19) 0.0011(15) 0.0036(16) -0.0001(15)
C32 0.035(2) 0.040(2) 0.040(2) -0.0077(16) 0.0050(17) -0.0035(16)
C33 0.038(2) 0.058(2) 0.060(3) -0.006(2) 0.015(2) -0.0001(18)
C34 0.029(2) 0.067(3) 0.067(3) -0.001(2) 0.000(2) -0.0061(19)
C35 0.047(3) 0.069(3) 0.040(2) -0.009(2) -0.0031(19) -0.015(2)
C36 0.041(2) 0.051(2) 0.038(2) -0.0080(17) 0.0058(17) -0.0079(17)

loop_
_atom_type_symbol
_atom_type_description
_atom_type_scat_dispersion_real
_atom_type_scat_dispersion_imag
_atom_type_scat_source
C C 0.0033 0.0016 'International Tables Vol C Tables 4.2.6.8 and 6.1.1.4'
H H 0.0000 0.0000 'International Tables Vol C Tables 4.2.6.8 and 6.1.1.4'
Cl Cl 0.1484 0.1585 'International Tables Vol C Tables 4.2.6.8 and 6.1.1.4'
N N 0.0061 0.0033 'International Tables Vol C Tables 4.2.6.8 and 6.1.1.4'
O O 0.0106 0.0060 'International Tables Vol C Tables 4.2.6.8 and 6.1.1.4'

loop_
_geom_angle_atom_site_label_1
_geom_angle_atom_site_label_2
_geom_angle_atom_site_label_3
_geom_angle
C1 N1 C11 122.2(2)
C1 N1 C3 120.8(2)
C11 N1 C3 115.6(2)
N1 C1 N2 121.5(3)
N1 C1 C2 119.9(3)
N2 C1 C2 118.4(3)
C1 N2 C5 122.9(3)
C1 N2 C21 119.0(2)
C5 N2 C21 118.1(2)
O3 C2 C31 124.1(3)
O3 C2 C1 116.3(3)
C31 C2 C1 119.6(3)
N1 C3 C4 112.2(2)
N1 C3 H3A 109.2
C4 C3 H3A 109.2
N1 C3 H3B 109.2
C4 C3 H3B 109.2
H3A C3 H3B 107.9
C5 C4 C3 109.4(2)
C5 C4 C7 110.2(3)
C3 C4 C7 108.3(2)
C5 C4 C6 107.5(3)
C3 C4 C6 111.7(3)
C7 C4 C6 109.7(3)
O1 C5 N2 118.3(3)
O1 C5 C4 126.8(3)
N2 C5 C4 114.7(3)
C4 C6 H6A 109.5
C4 C6 H6B 109.5
H6A C6 H6B 109.5
C4 C6 H6C 109.5
H6A C6 H6C 109.5
H6B C6 H6C 109.5
C4 C7 H7A 109.5
C4 C7 H7B 109.5
H7A C7 H7B 109.5
C4 C7 H7C 109.5
H7A C7 H7C 109.5
H7B C7 H7C 109.5
C12 C11 C16 123.1(3)
C12 C11 N1 119.2(3)
C16 C11 N1 117.2(3)
C11 C12 C13 117.0(3)
C11 C12 C17 124.3(3)
C13 C12 C17 118.6(3)
C14 C13 C12 122.3(3)
C14 C13 H13A 118.8
C12 C13 H13A 118.8
C13 C14 C15 118.4(3)
C13 C14 C18 120.9(3)
C15 C14 C18 120.7(4)
C14 C15 C16 122.8(3)
C14 C15 H15A 118.6
C16 C15 H15A 118.6
C15 C16 C11 116.4(3)
C15 C16 C19 119.3(3)
C11 C16 C19 124.3(3)
C12 C17 H17A 109.5
C12 C17 H17B 109.5
H17A C17 H17B 109.5
C12 C17 H17C 109.5
H17A C17 H17C 109.5
H17B C17 H17C 109.5
C14 C18 H18A 109.5
C14 C18 H18B 109.5
H18A C18 H18B 109.5
C14 C18 H18C 109.5
H18A C18 H18C 109.5
H18B C18 H18C 109.5
C16 C19 H19A 109.5
C16 C19 H19B 109.5
H19A C19 H19B 109.5
C16 C19 H19C 109.5
H19A C19 H19C 109.5
H19B C19 H19C 109.5
C26 C21 C22 122.9(3)
C26 C21 N2 118.5(3)
C22 C21 N2 118.6(3)
C23 C22 C21 117.0(3)
C23 C22 C27 120.7(3)
C21 C22 C27 122.2(3)
C24 C23 C22 122.6(3)
C24 C23 H23A 118.7
C22 C23 H23A 118.7
C25 C24 C23 117.5(3)
C25 C24 C28 121.3(3)
C23 C24 C28 121.2(3)
C24 C25 C26 122.9(3)
C24 C25 H25A 118.5
C26 C25 H25A 118.5
C21 C26 C25 116.7(3)
C21 C26 C29 122.6(3)
C25 C26 C29 120.7(3)
C22 C27 H27A 109.5
C22 C27 H27B 109.5
H27A C27 H27B 109.5
C22 C27 H27C 109.5
H27A C27 H27C 109.5
H27B C27 H27C 109.5
C24 C28 H28A 109.5
C24 C28 H28B 109.5
H28A C28 H28B 109.5
C24 C28 H28C 109.5
H28A C28 H28C 109.5
H28B C28 H28C 109.5
C26 C29 H29A 109.5
C26 C29 H29B 109.5
H29A C29 H29B 109.5
C26 C29 H29C 109.5
H29A C29 H29C 109.5
H29B C29 H29C 109.5
C32 C31 C36 119.2(3)
C32 C31 C2 122.8(3)
C36 C31 C2 118.0(3)
C33 C32 C31 120.5(3)
C33 C32 H32A 119.8
C31 C32 H32A 119.8
C34 C33 C32 119.5(3)
C34 C33 H33A 120.2
C32 C33 H33A 120.2
C33 C34 C35 120.8(3)
C33 C34 H34A 119.6
C35 C34 H34A 119.6
C36 C35 C34 119.9(3)
C36 C35 H35A 120.0
C34 C35 H35A 120.0
C35 C36 C31 120.1(3)
C35 C36 H36A 120.0
C31 C36 H36A 120.0

loop_
_geom_bond_atom_site_label_1
_geom_bond_atom_site_label_2
_geom_bond_distance
O1 C5 1.203(3)
N1 C1 1.308(4)
N1 C11 1.469(4)
N1 C3 1.485(3)
C1 N2 1.358(4)
C1 C2 1.546(4)
N2 C5 1.446(4)
N2 C21 1.465(4)
C2 O3 1.211(3)
C2 C31 1.476(4)
C3 C4 1.523(4)
C3 H3A 0.9700
C3 H3B 0.9700
C4 C5 1.513(4)
C4 C7 1.532(4)
C4 C6 1.550(4)
C6 H6A 0.9600
C6 H6B 0.9600
C6 H6C 0.9600
C7 H7A 0.9600
C7 H7B 0.9600
C7 H7C 0.9600
C11 C12 1.393(4)
C11 C16 1.408(4)
C12 C13 1.393(4)
C12 C17 1.512(4)
C13 C14 1.383(5)
C13 H13A 0.9300
C14 C15 1.385(5)
C14 C18 1.515(5)
C15 C16 1.390(4)
C15 H15A 0.9300
C16 C19 1.509(4)
C17 H17A 0.9600
C17 H17B 0.9600
C17 H17C 0.9600
C18 H18A 0.9600
C18 H18B 0.9600
C18 H18C 0.9600
C19 H19A 0.9600
C19 H19B 0.9600
C19 H19C 0.9600
C21 C26 1.394(4)
C21 C22 1.398(4)
C22 C23 1.391(4)
C22 C27 1.514(4)
C23 C24 1.390(4)
C23 H23A 0.9300
C24 C25 1.389(5)
C24 C28 1.521(5)
C25 C26 1.396(4)
C25 H25A 0.9300
C26 C29 1.505(4)
C27 H27A 0.9600
C27 H27B 0.9600
C27 H27C 0.9600
C28 H28A 0.9600
C28 H28B 0.9600
C28 H28C 0.9600
C29 H29A 0.9600
C29 H29B 0.9600
C29 H29C 0.9600
C31 C32 1.391(4)
C31 C36 1.399(4)
C32 C33 1.384(4)
C32 H32A 0.9300
C33 C34 1.375(5)
C33 H33A 0.9300
C34 C35 1.387(5)
C34 H34A 0.9300
C35 C36 1.374(4)
C35 H35A 0.9300
C36 H36A 0.9300
